data_7131159
loop_
_publ_author_name
'Miao, Huixian'
'Zhou, Yujie'
'Wang, Pingping'
'Huang, Zetao'
'Zhaxi, Wenjiang'
'Liu, Luying'
'Duan, Fengnan'
'Wang, Jinmin'
'Ma, Xiao'
'Jiang, Shenlong'
'Huang, Wei'
'Zhang, Qun'
'Wu, Dayu'

_publ_section_title
;
 High-temperature negative thermal quenching phosphors from
 molecular-based materials.
;
_journal_issue 9
_journal_name_full 'Chemical communications (Cambridge, England)'
_journal_page_first 1229
_journal_page_last 1232
_journal_paper_doi 10.1039/d2cc05921e
_journal_volume 59
_journal_year 2023
_chemical_formula_moiety 'C32 H36 Cu4 I4 N8'
_chemical_formula_sum 'C32 H36 Cu4 I4 N8'
_chemical_formula_weight 1294.45
_space_group_crystal_system monoclinic
_space_group_IT_number 14
_space_group_name_Hall '-P 2ybc'
_space_group_name_H-M_alt 'P 1 21/c 1'
_atom_sites_solution_hydrogens geom
_audit_creation_date 2022-12-31
_audit_creation_method
;
Olex2 1.3
(compiled 2020.11.12 svn.r5f609507 for OlexSys, GUI svn.r6408)
;
_audit_update_record
;
2022-12-31 deposited with the CCDC.	2023-01-04 downloaded from the CCDC.
;
_cell_angle_alpha 90
_cell_angle_beta 90.860(2)
_cell_angle_gamma 90
_cell_formula_units_Z 4
_cell_length_a 8.9276(2)
_cell_length_b 14.0857(4)
_cell_length_c 29.8293(8)
_cell_measurement_reflns_used 16877
_cell_measurement_temperature 100.00(10)
_cell_measurement_theta_max 28.9650
_cell_measurement_theta_min 1.6390
_cell_volume 3750.66(17)
_computing_cell_refinement 'CrysAlisPro 1.171.41.64a (Rigaku OD, 2020)'
_computing_data_collection 'CrysAlisPro 1.171.41.64a (Rigaku OD, 2020)'
_computing_data_reduction 'CrysAlisPro 1.171.41.64a (Rigaku OD, 2020)'
_computing_molecular_graphics 'Olex2 1.3 (Dolomanov et al., 2009)'
_computing_publication_material 'Olex2 1.3 (Dolomanov et al., 2009)'
_computing_structure_refinement 'SHELXL-2019/2 (Sheldrick, 2019)'
_diffrn_ambient_environment N~2~
_diffrn_ambient_temperature 100.00(10)
_diffrn_detector 'Hybrid Pixel Array Detector'
_diffrn_detector_area_resol_mean 10.0000
_diffrn_detector_type HyPix
_diffrn_measured_fraction_theta_full 1.000
_diffrn_measured_fraction_theta_max 0.999
_diffrn_measurement_details
;
List of Runs (angles in degrees, time in seconds):

  # Type    Start    End  Width  t~exp~   \w     \q     \k     \f   Frames
#--------------------------------------------------------------------------
  1  \w    -11.00  34.00   0.50    0.68    --  -11.30 -99.00-120.00   90
  2  \w    -11.00  14.00   0.50    0.68    --  -11.30 -99.00 -90.00   50
  3  \w     -8.00  55.00   0.50    0.68    --   10.52 -99.00 -30.00  126
  4  \w    -26.00   1.00   0.50    0.68    --   10.52  92.00 175.00   54
  5  \w    -53.00  -7.00   0.50    0.68    --  -11.30  92.00 175.00   92
  6  \w    -29.00  69.00   0.50    0.68    --  -11.30  19.00  60.00  196
  7  \w    -23.00   9.00   0.50    0.68    --   10.52 -92.00  62.00   64
;
_diffrn_measurement_device 'four-circle diffractometer'
_diffrn_measurement_device_type 'ROD, Synergy Custom DW system, HyPix'
_diffrn_measurement_method '\w scans'
_diffrn_orient_matrix_type 'CrysAlisPro convention (1999,Acta A55,543-557)'
_diffrn_orient_matrix_UB_11 -0.0319241000
_diffrn_orient_matrix_UB_12 0.0225314000
_diffrn_orient_matrix_UB_13 -0.0191328000
_diffrn_orient_matrix_UB_21 -0.0458681000
_diffrn_orient_matrix_UB_22 -0.0403516000
_diffrn_orient_matrix_UB_23 -0.0039658000
_diffrn_orient_matrix_UB_31 -0.0565540000
_diffrn_orient_matrix_UB_32 0.0200054000
_diffrn_orient_matrix_UB_33 0.0135271000
_diffrn_radiation_monochromator mirror
_diffrn_radiation_probe x-ray
_diffrn_radiation_type 'Mo K\a'
_diffrn_radiation_wavelength 0.71073
_diffrn_reflns_av_R_equivalents 0.0395
_diffrn_reflns_av_unetI/netI 0.0361
_diffrn_reflns_Laue_measured_fraction_full 1.000
_diffrn_reflns_Laue_measured_fraction_max 0.999
_diffrn_reflns_limit_h_max 10
_diffrn_reflns_limit_h_min -10
_diffrn_reflns_limit_k_max 16
_diffrn_reflns_limit_k_min -16
_diffrn_reflns_limit_l_max 35
_diffrn_reflns_limit_l_min -35
_diffrn_reflns_number 27355
_diffrn_reflns_point_group_measured_fraction_full 1.000
_diffrn_reflns_point_group_measured_fraction_max 0.999
_diffrn_reflns_theta_full 25.242
_diffrn_reflns_theta_max 25.346
_diffrn_reflns_theta_min 1.599
_diffrn_source 'Rotating-anode X-ray tube'
_diffrn_source_type 'Rigaku (Mo) X-ray Source'
_diffrn_standards_number 0
_exptl_absorpt_coefficient_mu 5.566
_exptl_absorpt_correction_T_max 1.00000
_exptl_absorpt_correction_T_min 0.67146
_exptl_absorpt_correction_type multi-scan
_exptl_absorpt_process_details
;
CrysAlisPro 1.171.41.64a (Rigaku Oxford Diffraction, 2020)
Empirical absorption correction using spherical harmonics,
 implemented in SCALE3 ABSPACK scaling algorithm.
;
_exptl_crystal_colour colorless
_exptl_crystal_density_diffrn 2.292
_exptl_crystal_description block
_exptl_crystal_F_000 2448
_exptl_crystal_size_max 0.3
_exptl_crystal_size_mid 0.1
_exptl_crystal_size_min 0.1
_refine_diff_density_max 2.924
_refine_diff_density_min -2.022
_refine_diff_density_rms 0.227
_refine_ls_extinction_method none
_refine_ls_goodness_of_fit_ref 1.148
_refine_ls_hydrogen_treatment constr
_refine_ls_matrix_type full
_refine_ls_number_parameters 875
_refine_ls_number_reflns 6863
_refine_ls_number_restraints 1716
_refine_ls_restrained_S_all 1.025
_refine_ls_R_factor_all 0.0843
_refine_ls_R_factor_gt 0.0768
_refine_ls_shift/su_max 0.000
_refine_ls_shift/su_mean 0.000
_refine_ls_structure_factor_coef Fsqd
_refine_ls_weighting_details 'w=1/[\s^2^(Fo^2^)+(0.0438P)^2^+151.7966P] where P=(Fo^2^+2Fc^2^)/3'
_refine_ls_weighting_scheme calc
_refine_ls_wR_factor_gt 0.1809
_refine_ls_wR_factor_ref 0.1848
_reflns_Friedel_coverage 0.000
_reflns_number_gt 6172
_reflns_number_total 6863
_reflns_threshold_expression 'I > 2\s(I)'
_cod_data_source_file d2cc05921e2.cif
_cod_data_source_block CP2
_cod_depositor_comments 'Adding full bibliography for 7131158--7131159.cif.'
_cod_database_code 7131159
_shelx_shelxl_version_number 2019/2
_shelx_space_group_comment
;
The symmetry employed for this shelxl refinement is uniquely defined
by the following loop, which should always be used as a source of
symmetry information in preference to the above space-group names.
They are only intended as comments.
;
_reflns_odcompleteness_completeness 99.93
_reflns_odcompleteness_iscentric 1
_reflns_odcompleteness_theta 25.30
_olex2_refinement_description
;
1. Twinned data refinement
 Scales: 0.9936(5)
 0.0064(5)
2. Fixed Uiso
 At 1.2 times of:
  All C(H) groups, All C(H,H) groups
 At 1.5 times of:
  All C(H,H,H) groups
3. Uiso/Uaniso restraints and constraints
: within 2A with sigma of 0.04 and sigma for terminal atoms of 0.08 within 2A
All non-hydrogen atoms have similar U: within 1A with sigma of 0.04 and sigma
for terminal atoms of 0.08 within 1A
All non-hydrogen atoms have similar U: within 2A with sigma of 0.01 and sigma
for terminal atoms of 0.02 within 2A
Uanis(I1A) \\sim Ueq, Uanis(I4A) \\sim Ueq: with sigma of 0.005 and sigma for
terminal atoms of 0.01
4. Same fragment restrains
{C1_2, C2_2, C3_2, C4_2, C5_2, C6_2, C7_2, C8_2, C9_2, C10_2, C11_2, C12_2,
C13_2, C14_2, C15_2, C16_2, N1_2, N2_2, N3_2, N4_2}
{C1_3, C2_3, C3_3, C4_3, C5_3, C6_3, C7_3, C8_3, C9_3, C10_3, C11_3, C12_3,
C13_3, C14_3, C15_3, C16_3, N1_3, N2_3, N3_3, N4_3}
{C1_4, C2_4, C3_4, C4_4, C5_4, C6_4, C7_4, C8_4, C9_4, C10_4, C11_4, C12_4,
C13_4, C14_4, C15_4, C16_4, N1_4, N2_4, N3_4, N4_4}
as
{C1_1, C2_1, C3_1, C4_1, C5_1, C6_1, C7_1, C8_1, C9_1, C10_1, C11_1, C12_1,
C13_1, C14_1, C15_1, C16_1, N1_1, N2_1, N3_1, N4_1} sigma for 1-2: 0.01 1-3:
0.04
5. Others
 Sof(Cu1A)=Sof(Cu2A)=Sof(Cu3A)=Sof(Cu4A)=Sof(I1A)=Sof(I2A)=Sof(I3A)=Sof(I4A)=
 Sof(C1)=Sof(H1A)=Sof(H1B)=Sof(H1C)=Sof(C2)=Sof(C3)=Sof(H3)=Sof(C4)=Sof(H4)=
 Sof(C5)=Sof(H5A)=Sof(H5B)=Sof(C6)=Sof(C7)=Sof(H7)=Sof(C8)=Sof(H8)=Sof(C9)=
 Sof(H9)=Sof(C10)=Sof(H10)=Sof(C11)=Sof(C12)=Sof(H12A)=Sof(H12B)=Sof(C13)=
 Sof(C14)=Sof(H14)=Sof(C15)=Sof(H15)=Sof(C16)=Sof(H16A)=Sof(H16B)=Sof(H16C)=
 Sof(N1)=Sof(N2)=Sof(N3)=Sof(N4)=Sof(C1)=Sof(H1A)=Sof(H1B)=Sof(H1C)=Sof(C2)=
 Sof(C3)=Sof(H3)=Sof(C4)=Sof(H4)=Sof(C5)=Sof(H5A)=Sof(H5B)=Sof(C6)=Sof(C7)=
 Sof(H7)=Sof(C8)=Sof(H8)=Sof(C9)=Sof(H9)=Sof(C10)=Sof(H10)=Sof(C11)=Sof(C12)=
 Sof(H12A)=Sof(H12B)=Sof(C13)=Sof(C14)=Sof(H14)=Sof(C15)=Sof(H15)=Sof(C16)=
 Sof(H16A)=Sof(H16B)=Sof(H16C)=Sof(N1)=Sof(N2)=Sof(N3)=Sof(N4)=1-FVAR(1)
 Sof(Cu1)=Sof(Cu2)=Sof(Cu3)=Sof(Cu4)=Sof(I1)=Sof(I2)=Sof(I3)=Sof(I4)=Sof(C1)=
 Sof(H1A)=Sof(H1B)=Sof(H1C)=Sof(C2)=Sof(C3)=Sof(H3)=Sof(C4)=Sof(H4)=Sof(C5)=
 Sof(H5A)=Sof(H5B)=Sof(C6)=Sof(C7)=Sof(H7)=Sof(C8)=Sof(H8)=Sof(C9)=Sof(H9)=
 Sof(C10)=Sof(H10)=Sof(C11)=Sof(C12)=Sof(H12A)=Sof(H12B)=Sof(C13)=Sof(C14)=
 Sof(H14)=Sof(C15)=Sof(H15)=Sof(C16)=Sof(H16A)=Sof(H16B)=Sof(H16C)=Sof(N1)=
 Sof(N2)=Sof(N3)=Sof(N4)=Sof(C1)=Sof(H1A)=Sof(H1B)=Sof(H1C)=Sof(C2)=Sof(C3)=
 Sof(H3)=Sof(C4)=Sof(H4)=Sof(C5)=Sof(H5A)=Sof(H5B)=Sof(C6)=Sof(C7)=Sof(H7)=
 Sof(C8)=Sof(H8)=Sof(C9)=Sof(H9)=Sof(C10)=Sof(H10)=Sof(C11)=Sof(C12)=Sof(H12A)=
 Sof(H12B)=Sof(C13)=Sof(C14)=Sof(H14)=Sof(C15)=Sof(H15)=Sof(C16)=Sof(H16A)=
 Sof(H16B)=Sof(H16C)=Sof(N1)=Sof(N2)=Sof(N3)=Sof(N4)=FVAR(1)
6.a Secondary CH2 refined with riding coordinates:
 C5(H5A,H5B), C12(H12A,H12B), C5(H5A,H5B), C12(H12A,H12B), C5(H5A,H5B),
 C12(H12A,H12B), C5(H5A,H5B), C12(H12A,H12B)
6.b Aromatic/amide H refined with riding coordinates:
 C3(H3), C4(H4), C7(H7), C8(H8), C9(H9), C10(H10), C14(H14), C15(H15), C3(H3),
 C4(H4), C7(H7), C8(H8), C9(H9), C10(H10), C14(H14), C15(H15), C3(H3), C4(H4),
 C7(H7), C8(H8), C9(H9), C10(H10), C14(H14), C15(H15), C3(H3), C4(H4), C7(H7),
 C8(H8), C9(H9), C10(H10), C14(H14), C15(H15)
6.c Idealised Me refined as rotating group:
 C1(H1A,H1B,H1C), C16(H16A,H16B,H16C), C1(H1A,H1B,H1C), C16(H16A,H16B,H16C),
 C1(H1A,H1B,H1C), C16(H16A,H16B,H16C), C1(H1A,H1B,H1C), C16(H16A,H16B,H16C)
;
_olex2_submission_special_instructions 'No special instructions were received'
_oxdiff_exptl_absorpt_empirical_details
;
Empirical correction (ABSPACK) includes:
- Absorption correction using spherical harmonics
- Frame scaling
;
_oxdiff_exptl_absorpt_empirical_full_max 1.285
_oxdiff_exptl_absorpt_empirical_full_min 0.704

loop_
_space_group_symop_operation_xyz
'x, y, z'
'-x, y+1/2, -z+1/2'
'-x, -y, -z'
'x, -y-1/2, z-1/2'

loop_
_atom_site_label
_atom_site_type_symbol
_atom_site_fract_x
_atom_site_fract_y
_atom_site_fract_z
_atom_site_U_iso_or_equiv
_atom_site_adp_type
_atom_site_occupancy
_atom_site_site_symmetry_order
_atom_site_calc_flag
_atom_site_refinement_flags_posn
_atom_site_refinement_flags_adp
_atom_site_refinement_flags_occupancy
_atom_site_disorder_assembly
_atom_site_disorder_group
Cu1 Cu -0.7219(2) 0.15678(13) 0.16216(6) 0.0259(4) Uani 0.868(2) 1 d . U P A 1
Cu2 Cu -0.53769(18) 0.30474(13) 0.16227(5) 0.0208(4) Uani 0.868(2) 1 d . U P A 1
Cu3 Cu -0.5858(2) 0.15276(15) 0.08736(6) 0.0347(5) Uani 0.868(2) 1 d . . P A 1
Cu4 Cu -0.6949(2) 0.33413(15) 0.09141(6) 0.0293(5) Uani 0.868(2) 1 d . . P A 1
I1 I -0.82072(17) 0.35130(13) 0.16989(6) 0.0192(3) Uani 0.868(2) 1 d . U P A 1
I2 I -0.43300(16) 0.11255(7) 0.16106(3) 0.0279(3) Uani 0.868(2) 1 d . . P A 1
I3 I -0.8681(3) 0.11993(17) 0.08610(8) 0.0374(5) Uani 0.868(2) 1 d . U P A 1
I4 I -0.41367(15) 0.37187(9) 0.08900(4) 0.0326(3) Uani 0.868(2) 1 d . . P A 1
Cu1A Cu -1.152(2) 0.3263(11) 0.1646(7) 0.063(5) Uani 0.132(2) 1 d . . P A 2
Cu2A Cu -1.0498(18) 0.1421(10) 0.1597(5) 0.044(3) Uani 0.132(2) 1 d . U P A 2
Cu3A Cu -1.0186(19) 0.3253(10) 0.0912(5) 0.043(4) Uani 0.132(2) 1 d . . P A 2
Cu4A Cu -1.2048(18) 0.1789(11) 0.0897(5) 0.044(4) Uani 0.132(2) 1 d . . P A 2
I1A I -0.9114(19) 0.1302(14) 0.0839(7) 0.048(4) Uani 0.132(2) 1 d . U P A 2
I2A I -1.3377(10) 0.1052(5) 0.1608(3) 0.0298(19) Uani 0.132(2) 1 d . . P A 2
I3A I -1.3096(15) 0.3727(5) 0.0912(3) 0.051(3) Uani 0.132(2) 1 d . . P A 2
I4A I -0.8704(12) 0.3610(9) 0.1666(5) 0.025(3) Uani 0.132(2) 1 d . U P A 2
C1_1 C -0.6592(14) 0.1153(11) 0.4785(5) 0.025(3) Uani 0.868(2) 1 d D U P A 1
H1A_1 H -0.584473 0.142991 0.499086 0.038 Uiso 0.868(2) 1 calc R U P A 1
H1B_1 H -0.659960 0.150561 0.450216 0.038 Uiso 0.868(2) 1 calc R U P A 1
H1C_1 H -0.633930 0.048736 0.472819 0.038 Uiso 0.868(2) 1 calc R U P A 1
C2_1 C -0.8105(13) 0.1208(10) 0.4991(4) 0.021(2) Uani 0.868(2) 1 d D U P A 1
C3_1 C -1.0524(13) 0.1201(10) 0.5051(4) 0.023(2) Uani 0.868(2) 1 d D U P A 1
H3_1 H -1.156259 0.114593 0.498305 0.027 Uiso 0.868(2) 1 calc R U P A 1
C4_1 C -0.9932(14) 0.1401(10) 0.5447(4) 0.022(2) Uani 0.868(2) 1 d D U P A 1
H4_1 H -1.047901 0.153947 0.570980 0.026 Uiso 0.868(2) 1 calc R U P A 1
C5_1 C -0.9513(15) 0.0938(8) 0.4271(4) 0.019(2) Uani 0.868(2) 1 d D U P A 1
H5A_1 H -1.050715 0.065551 0.420384 0.022 Uiso 0.868(2) 1 calc R U P A 1
H5B_1 H -0.874179 0.047748 0.417624 0.022 Uiso 0.868(2) 1 calc R U P A 1
C6_1 C -0.9347(16) 0.1840(8) 0.4002(4) 0.019(2) Uani 0.868(2) 1 d D U P A 1
C7_1 C -0.9341(16) 0.2732(8) 0.4206(4) 0.021(2) Uani 0.868(2) 1 d D U P A 1
H7_1 H -0.945874 0.277660 0.452109 0.025 Uiso 0.868(2) 1 calc R U P A 1
C8_1 C -0.9168(17) 0.3547(9) 0.3959(4) 0.023(2) Uani 0.868(2) 1 d D U P A 1
H8_1 H -0.914532 0.414730 0.410405 0.028 Uiso 0.868(2) 1 calc R U P A 1
C9_1 C -0.9025(15) 0.3494(9) 0.3496(4) 0.022(3) Uani 0.868(2) 1 d D U P A 1
H9_1 H -0.888976 0.405398 0.332399 0.027 Uiso 0.868(2) 1 calc R U P A 1
C10_1 C -0.9084(16) 0.2608(8) 0.3289(4) 0.018(2) Uani 0.868(2) 1 d D U P A 1
H10_1 H -0.903435 0.257558 0.297121 0.022 Uiso 0.868(2) 1 calc R U P A 1
C11_1 C -0.9213(15) 0.1776(8) 0.3531(4) 0.0165(19) Uani 0.868(2) 1 d D U P A 1
C12_1 C -0.9235(14) 0.0815(8) 0.3310(3) 0.016(2) Uani 0.868(2) 1 d D U P A 1
H12A_1 H -0.835499 0.044924 0.341894 0.019 Uiso 0.868(2) 1 calc R U P A 1
H12B_1 H -1.014455 0.047174 0.340462 0.019 Uiso 0.868(2) 1 calc R U P A 1
C13_1 C -0.8005(13) 0.0977(10) 0.2567(4) 0.022(2) Uani 0.868(2) 1 d D U P A 1
C14_1 C -1.0462(13) 0.0849(11) 0.2531(4) 0.024(2) Uani 0.868(2) 1 d D U P A 1
H14_1 H -1.148016 0.075770 0.260919 0.029 Uiso 0.868(2) 1 calc R U P A 1
C15_1 C -0.9937(14) 0.1005(11) 0.2129(4) 0.028(2) Uani 0.868(2) 1 d D U P A 1
H15_1 H -1.053820 0.105657 0.186465 0.033 Uiso 0.868(2) 1 calc R U P A 1
C16_1 C -0.6439(13) 0.1009(10) 0.2760(5) 0.024(3) Uani 0.868(2) 1 d D U P A 1
H16A_1 H -0.573630 0.117448 0.252321 0.037 Uiso 0.868(2) 1 calc R U P A 1
H16B_1 H -0.617672 0.038512 0.288390 0.037 Uiso 0.868(2) 1 calc R U P A 1
H16C_1 H -0.638522 0.148686 0.299817 0.037 Uiso 0.868(2) 1 calc R U P A 1
N1_1 N -0.8368(13) 0.1377(9) 0.5419(3) 0.021(2) Uani 0.868(2) 1 d D U P A 1
N2_1 N -0.9368(11) 0.1086(8) 0.4752(3) 0.0193(18) Uani 0.868(2) 1 d D U P A 1
N3_1 N -0.9215(11) 0.0844(8) 0.2822(3) 0.0208(19) Uani 0.868(2) 1 d D U P A 1
N4_1 N -0.8372(13) 0.1087(9) 0.2142(3) 0.0230(19) Uani 0.868(2) 1 d D U P A 1
C1_2 C -1.089(5) 0.101(7) 0.274(2) 0.025(7) Uani 0.132(2) 1 d D U P A 2
H1A_2 H -1.081624 0.097355 0.306680 0.037 Uiso 0.132(2) 1 calc R U P A 2
H1B_2 H -1.135395 0.042574 0.262278 0.037 Uiso 0.132(2) 1 calc R U P A 2
H1C_2 H -1.151017 0.155573 0.265243 0.037 Uiso 0.132(2) 1 calc R U P A 2
C2_2 C -0.936(5) 0.112(5) 0.2548(13) 0.024(3) Uani 0.132(2) 1 d D U P A 2
C3_2 C -0.694(5) 0.102(6) 0.2501(14) 0.023(3) Uani 0.132(2) 1 d D U P A 2
H3_2 H -0.591100 0.099039 0.257976 0.028 Uiso 0.132(2) 1 calc R U P A 2
C4_2 C -0.750(6) 0.120(6) 0.2100(13) 0.024(3) Uani 0.132(2) 1 d D U P A 2
H4_2 H -0.693103 0.131613 0.183947 0.028 Uiso 0.132(2) 1 calc R U P A 2
C5_2 C -0.800(7) 0.084(3) 0.3276(10) 0.019(3) Uani 0.132(2) 1 d D U P A 2
H5A_2 H -0.695480 0.068333 0.336045 0.023 Uiso 0.132(2) 1 calc R U P A 2
H5B_2 H -0.864815 0.031687 0.338239 0.023 Uiso 0.132(2) 1 calc R U P A 2
C6_2 C -0.845(8) 0.175(3) 0.3509(9) 0.019(3) Uani 0.132(2) 1 d D U P A 2
C7_2 C -0.845(10) 0.261(3) 0.3277(13) 0.020(3) Uani 0.132(2) 1 d D U P A 2
H7_2 H -0.831340 0.261277 0.296202 0.023 Uiso 0.132(2) 1 calc R U P A 2
C8_2 C -0.865(11) 0.346(3) 0.3499(17) 0.021(3) Uani 0.132(2) 1 d D U P A 2
H8_2 H -0.885799 0.402172 0.333516 0.025 Uiso 0.132(2) 1 calc R U P A 2
C9_2 C -0.854(11) 0.348(2) 0.3964(17) 0.022(3) Uani 0.132(2) 1 d D U P A 2
H9_2 H -0.845598 0.406600 0.411837 0.026 Uiso 0.132(2) 1 calc R U P A 2
C10_2 C -0.855(11) 0.262(3) 0.4200(13) 0.021(3) Uani 0.132(2) 1 d D U P A 2
H10_2 H -0.864301 0.263631 0.451675 0.025 Uiso 0.132(2) 1 calc R U P A 2
C11_2 C -0.844(10) 0.176(2) 0.3983(9) 0.019(3) Uani 0.132(2) 1 d D U P A 2
C12_2 C -0.830(7) 0.083(3) 0.4232(9) 0.020(3) Uani 0.132(2) 1 d D U P A 2
H12A_2 H -0.912553 0.040742 0.413588 0.023 Uiso 0.132(2) 1 calc R U P A 2
H12B_2 H -0.734359 0.052487 0.414924 0.023 Uiso 0.132(2) 1 calc R U P A 2
C13_2 C -0.953(5) 0.120(5) 0.4956(13) 0.021(3) Uani 0.132(2) 1 d D U P A 2
C14_2 C -0.709(5) 0.098(7) 0.5007(15) 0.021(3) Uani 0.132(2) 1 d D U P A 2
H14_2 H -0.606974 0.086450 0.493354 0.026 Uiso 0.132(2) 1 calc R U P A 2
C15_2 C -0.761(6) 0.121(7) 0.5401(13) 0.022(3) Uani 0.132(2) 1 d D U P A 2
H15_2 H -0.700995 0.130834 0.566298 0.026 Uiso 0.132(2) 1 calc R U P A 2
C16_2 C -1.110(5) 0.115(6) 0.477(2) 0.021(7) Uani 0.132(2) 1 d D U P A 2
H16A_2 H -1.159925 0.176867 0.480947 0.031 Uiso 0.132(2) 1 calc R U P A 2
H16B_2 H -1.166136 0.066037 0.492575 0.031 Uiso 0.132(2) 1 calc R U P A 2
H16C_2 H -1.107273 0.100295 0.444816 0.031 Uiso 0.132(2) 1 calc R U P A 2
N1_2 N -0.907(6) 0.118(6) 0.2115(12) 0.024(3) Uani 0.132(2) 1 d D U P A 2
N2_2 N -0.813(5) 0.090(3) 0.2790(9) 0.021(3) Uani 0.132(2) 1 d D U P A 2
N3_2 N -0.833(4) 0.094(3) 0.4718(9) 0.021(3) Uani 0.132(2) 1 d D U P A 2
N4_2 N -0.917(6) 0.130(6) 0.5385(12) 0.021(3) Uani 0.132(2) 1 d D U P A 2
C1_3 C -0.084(5) 0.371(7) 0.269(2) 0.022(7) Uani 0.132(2) 1 d D U P A 2
H1A_3 H -0.030271 0.310768 0.266508 0.034 Uiso 0.132(2) 1 calc R U P A 2
H1B_3 H -0.084288 0.392411 0.299890 0.034 Uiso 0.132(2) 1 calc R U P A 2
H1C_3 H -0.034648 0.418919 0.250104 0.034 Uiso 0.132(2) 1 calc R U P A 2
C2_3 C -0.242(5) 0.358(6) 0.2523(14) 0.019(3) Uani 0.132(2) 1 d D U P A 2
C3_3 C -0.485(5) 0.355(7) 0.2530(19) 0.019(3) Uani 0.132(2) 1 d D U P A 2
H3_3 H -0.584469 0.350332 0.263342 0.023 Uiso 0.132(2) 1 calc R U P A 2
C4_3 C -0.442(6) 0.348(10) 0.2112(17) 0.019(3) Uani 0.132(2) 1 d D U P A 2
H4_3 H -0.507161 0.342705 0.185894 0.023 Uiso 0.132(2) 1 calc R U P A 2
C5_3 C -0.354(7) 0.382(3) 0.3278(13) 0.018(3) Uani 0.132(2) 1 d D U P A 2
H5A_3 H -0.441083 0.420344 0.337101 0.022 Uiso 0.132(2) 1 calc R U P A 2
H5B_3 H -0.262064 0.417054 0.336670 0.022 Uiso 0.132(2) 1 calc R U P A 2
C6_3 C -0.356(7) 0.288(3) 0.3525(12) 0.020(3) Uani 0.132(2) 1 d D U P A 2
C7_3 C -0.355(11) 0.202(3) 0.3291(15) 0.021(3) Uani 0.132(2) 1 d D U P A 2
H7_3 H -0.335164 0.202520 0.297907 0.025 Uiso 0.132(2) 1 calc R U P A 2
C8_3 C -0.383(11) 0.118(3) 0.3504(19) 0.023(3) Uani 0.132(2) 1 d D U P A 2
H8_3 H -0.393583 0.060913 0.333659 0.027 Uiso 0.132(2) 1 calc R U P A 2
C9_3 C -0.397(10) 0.117(3) 0.3968(19) 0.024(3) Uani 0.132(2) 1 d D U P A 2
H9_3 H -0.391241 0.058605 0.412853 0.028 Uiso 0.132(2) 1 calc R U P A 2
C10_3 C -0.419(10) 0.202(3) 0.4193(16) 0.024(3) Uani 0.132(2) 1 d D U P A 2
H10_3 H -0.447096 0.201235 0.449876 0.028 Uiso 0.132(2) 1 calc R U P A 2
C11_3 C -0.401(8) 0.289(3) 0.3979(12) 0.023(3) Uani 0.132(2) 1 d D U P A 2
C12_3 C -0.453(7) 0.380(3) 0.4183(11) 0.028(3) Uani 0.132(2) 1 d D U P A 2
H12A_3 H -0.392764 0.433264 0.406010 0.033 Uiso 0.132(2) 1 calc R U P A 2
H12B_3 H -0.558639 0.391305 0.409462 0.033 Uiso 0.132(2) 1 calc R U P A 2
C13_3 C -0.313(5) 0.373(6) 0.4915(15) 0.035(3) Uani 0.132(2) 1 d D U P A 2
C14_3 C -0.558(5) 0.385(7) 0.4973(15) 0.035(3) Uani 0.132(2) 1 d D U P A 2
H14_3 H -0.659428 0.402095 0.491176 0.042 Uiso 0.132(2) 1 calc R U P A 2
C15_3 C -0.500(7) 0.358(9) 0.5359(16) 0.036(3) Uani 0.132(2) 1 d D U P A 2
H15_3 H -0.555779 0.343045 0.561792 0.043 Uiso 0.132(2) 1 calc R U P A 2
C16_3 C -0.161(5) 0.367(8) 0.471(2) 0.037(7) Uani 0.132(2) 1 d D U P A 2
H16A_3 H -0.109515 0.309562 0.481202 0.056 Uiso 0.132(2) 1 calc R U P A 2
H16B_3 H -0.101550 0.423016 0.479693 0.056 Uiso 0.132(2) 1 calc R U P A 2
H16C_3 H -0.171504 0.365580 0.438093 0.056 Uiso 0.132(2) 1 calc R U P A 2
N1_3 N -0.285(6) 0.349(8) 0.2098(14) 0.019(3) Uani 0.132(2) 1 d D U P A 2
N2_3 N -0.358(5) 0.372(4) 0.2794(12) 0.018(3) Uani 0.132(2) 1 d D U P A 2
N3_3 N -0.440(5) 0.382(4) 0.4670(11) 0.031(3) Uani 0.132(2) 1 d D U P A 2
N4_3 N -0.343(7) 0.354(7) 0.5337(15) 0.036(3) Uani 0.132(2) 1 d D U P A 2
C1_4 C -0.6179(15) 0.3822(13) 0.4728(6) 0.041(4) Uani 0.868(2) 1 d D U P A 1
H1A_4 H -0.619664 0.436569 0.452302 0.062 Uiso 0.868(2) 1 calc R U P A 1
H1B_4 H -0.694262 0.390890 0.495723 0.062 Uiso 0.868(2) 1 calc R U P A 1
H1C_4 H -0.638770 0.323880 0.455957 0.062 Uiso 0.868(2) 1 calc R U P A 1
C2_4 C -0.4662(14) 0.3751(12) 0.4950(4) 0.032(2) Uani 0.868(2) 1 d D U P A 1
C3_4 C -0.2254(15) 0.3791(13) 0.5036(5) 0.038(3) Uani 0.868(2) 1 d D U P A 1
H3_4 H -0.121220 0.382279 0.497644 0.046 Uiso 0.868(2) 1 calc R U P A 1
C4_4 C -0.2855(16) 0.3674(13) 0.5429(5) 0.038(3) Uani 0.868(2) 1 d D U P A 1
H4_4 H -0.231054 0.359862 0.570303 0.046 Uiso 0.868(2) 1 calc R U P A 1
C5_4 C -0.3215(16) 0.3907(9) 0.4239(4) 0.027(2) Uani 0.868(2) 1 d D U P A 1
H5A_4 H -0.224046 0.421220 0.417789 0.033 Uiso 0.868(2) 1 calc R U P A 1
H5B_4 H -0.401062 0.431785 0.410969 0.033 Uiso 0.868(2) 1 calc R U P A 1
C6_4 C -0.3266(16) 0.2962(8) 0.4003(4) 0.022(2) Uani 0.868(2) 1 d D U P A 1
C7_4 C -0.3459(17) 0.2118(9) 0.4239(4) 0.025(2) Uani 0.868(2) 1 d D U P A 1
H7_4 H -0.356900 0.213723 0.455501 0.030 Uiso 0.868(2) 1 calc R U P A 1
C8_4 C -0.3491(15) 0.1258(9) 0.4021(4) 0.025(3) Uani 0.868(2) 1 d D U P A 1
H8_4 H -0.361767 0.068852 0.418724 0.030 Uiso 0.868(2) 1 calc R U P A 1
C9_4 C -0.3340(15) 0.1221(9) 0.3559(4) 0.022(2) Uani 0.868(2) 1 d D U P A 1
H9_4 H -0.339694 0.063034 0.340638 0.027 Uiso 0.868(2) 1 calc R U P A 1
C10_4 C -0.3103(15) 0.2058(9) 0.3321(4) 0.021(3) Uani 0.868(2) 1 d D U P A 1
H10_4 H -0.293742 0.202782 0.300755 0.026 Uiso 0.868(2) 1 calc R U P A 1
C11_4 C -0.3106(14) 0.2931(8) 0.3533(4) 0.019(2) Uani 0.868(2) 1 d D U P A 1
C12_4 C -0.2904(14) 0.3846(8) 0.3279(4) 0.017(2) Uani 0.868(2) 1 d D U P A 1
H12A_4 H -0.367506 0.430581 0.337480 0.020 Uiso 0.868(2) 1 calc R U P A 1
H12B_4 H -0.191010 0.411706 0.335717 0.020 Uiso 0.868(2) 1 calc R U P A 1
C13_4 C -0.4289(12) 0.3580(11) 0.2558(4) 0.018(2) Uani 0.868(2) 1 d D U P A 1
C14_4 C -0.1825(12) 0.3637(10) 0.2498(4) 0.019(2) Uani 0.868(2) 1 d D U P A 1
H14_4 H -0.078619 0.369826 0.256602 0.023 Uiso 0.868(2) 1 calc R U P A 1
C15_4 C -0.2447(12) 0.3452(14) 0.2105(4) 0.020(2) Uani 0.868(2) 1 d D U P A 1
H15_4 H -0.190648 0.336033 0.183640 0.024 Uiso 0.868(2) 1 calc R U P A 1
C16_4 C -0.5815(12) 0.3603(11) 0.2766(5) 0.023(3) Uani 0.868(2) 1 d D U P A 1
H16A_4 H -0.610692 0.426357 0.282085 0.034 Uiso 0.868(2) 1 calc R U P A 1
H16B_4 H -0.578562 0.325611 0.305091 0.034 Uiso 0.868(2) 1 calc R U P A 1
H16C_4 H -0.654603 0.330549 0.256221 0.034 Uiso 0.868(2) 1 calc R U P A 1
N1_4 N -0.4420(14) 0.3675(11) 0.5387(4) 0.037(2) Uani 0.868(2) 1 d D U P A 1
N2_4 N -0.3405(13) 0.3859(10) 0.4720(4) 0.034(2) Uani 0.868(2) 1 d D U P A 1
N3_4 N -0.3014(10) 0.3725(8) 0.2794(3) 0.0167(18) Uani 0.868(2) 1 d D U P A 1
N4_4 N -0.4011(11) 0.3408(11) 0.2134(4) 0.019(2) Uani 0.868(2) 1 d D U P A 1

loop_
_atom_site_aniso_label
_atom_site_aniso_U_11
_atom_site_aniso_U_22
_atom_site_aniso_U_33
_atom_site_aniso_U_23
_atom_site_aniso_U_13
_atom_site_aniso_U_12
Cu1 0.0344(10) 0.0269(10) 0.0164(9) -0.0011(7) 0.0041(7) -0.0124(8)
Cu2 0.0161(8) 0.0325(10) 0.0137(8) -0.0001(7) -0.0020(6) -0.0092(7)
Cu3 0.0488(13) 0.0366(11) 0.0190(9) 0.0045(8) 0.0071(9) 0.0172(10)
Cu4 0.0273(10) 0.0459(12) 0.0147(9) 0.0047(8) -0.0011(7) 0.0177(9)
I1 0.0153(7) 0.0213(6) 0.0211(6) -0.0023(4) 0.0011(6) 0.0013(6)
I2 0.0293(7) 0.0226(5) 0.0317(6) 0.0050(4) 0.0025(5) -0.0005(5)
I3 0.0543(12) 0.0276(8) 0.0299(7) -0.0081(5) -0.0075(8) 0.0066(8)
I4 0.0243(6) 0.0447(7) 0.0291(6) 0.0201(5) 0.0091(5) 0.0121(5)
Cu1A 0.095(15) 0.025(8) 0.067(12) 0.010(8) -0.010(10) -0.002(9)
Cu2A 0.056(7) 0.025(6) 0.050(7) 0.002(6) 0.001(6) -0.008(6)
Cu3A 0.065(10) 0.028(7) 0.035(8) 0.000(6) -0.015(7) -0.019(7)
Cu4A 0.051(9) 0.042(8) 0.040(8) 0.002(7) -0.010(7) -0.027(7)
I1A 0.056(6) 0.034(5) 0.055(5) -0.002(4) 0.003(4) -0.014(4)
I2A 0.022(4) 0.018(3) 0.050(5) 0.016(3) 0.003(3) 0.011(3)
I3A 0.084(9) 0.018(4) 0.050(5) 0.005(3) -0.002(5) -0.012(4)
I4A 0.022(5) 0.018(4) 0.036(4) 0.007(3) -0.005(4) -0.001(4)
C1_1 0.020(6) 0.030(7) 0.025(6) -0.014(6) 0.005(5) 0.006(6)
C2_1 0.020(4) 0.020(4) 0.022(4) -0.005(4) 0.002(4) -0.008(4)
C3_1 0.019(5) 0.026(5) 0.023(5) -0.002(4) 0.002(4) -0.003(4)
C4_1 0.019(5) 0.023(5) 0.024(5) -0.001(4) 0.006(4) 0.002(4)
C5_1 0.020(4) 0.018(4) 0.018(4) -0.003(4) 0.000(4) 0.001(4)
C6_1 0.015(4) 0.021(4) 0.021(4) -0.002(4) 0.000(4) -0.001(4)
C7_1 0.015(4) 0.023(5) 0.024(5) -0.006(4) -0.002(4) 0.001(4)
C8_1 0.014(5) 0.025(5) 0.031(5) -0.004(4) -0.001(4) -0.001(4)
C9_1 0.012(5) 0.023(5) 0.031(5) -0.002(4) -0.002(4) -0.001(4)
C10_1 0.011(4) 0.020(4) 0.025(5) 0.002(4) 0.001(4) -0.005(4)
C11_1 0.010(4) 0.018(4) 0.021(4) -0.002(4) 0.001(4) -0.003(4)
C12_1 0.012(4) 0.016(4) 0.019(4) -0.002(4) 0.001(4) -0.007(4)
C13_1 0.025(4) 0.020(4) 0.020(4) -0.003(4) 0.004(4) -0.004(4)
C14_1 0.023(5) 0.025(5) 0.026(5) -0.005(4) 0.001(4) 0.005(4)
C15_1 0.028(5) 0.025(5) 0.030(5) -0.002(4) -0.003(4) 0.001(4)
C16_1 0.023(6) 0.020(6) 0.030(7) -0.002(6) -0.009(6) 0.000(5)
N1_1 0.018(4) 0.023(4) 0.022(4) -0.007(4) 0.003(4) 0.001(4)
N2_1 0.018(4) 0.022(4) 0.018(4) -0.003(3) 0.003(3) -0.002(3)
N3_1 0.022(4) 0.020(4) 0.021(4) -0.003(3) 0.001(4) 0.000(4)
N4_1 0.026(4) 0.022(4) 0.021(4) -0.004(3) 0.002(4) -0.002(4)
C1_2 0.025(12) 0.023(12) 0.026(12) -0.002(12) 0.000(12) 0.003(12)
C2_2 0.026(5) 0.022(5) 0.024(5) -0.003(5) 0.001(5) -0.001(5)
C3_2 0.026(6) 0.021(6) 0.023(6) -0.004(6) 0.002(6) -0.004(6)
C4_2 0.027(6) 0.023(5) 0.021(5) -0.002(5) 0.003(5) -0.004(5)
C5_2 0.017(5) 0.018(5) 0.022(5) -0.002(5) 0.002(5) -0.003(5)
C6_2 0.014(5) 0.019(5) 0.023(5) -0.002(5) 0.001(5) -0.003(5)
C7_2 0.012(6) 0.021(6) 0.026(6) -0.001(5) 0.000(6) -0.003(6)
C8_2 0.013(6) 0.023(6) 0.028(6) -0.002(5) -0.001(6) -0.002(6)
C9_2 0.014(6) 0.024(6) 0.028(6) -0.004(5) -0.002(6) 0.000(6)
C10_2 0.015(6) 0.023(6) 0.025(6) -0.003(5) -0.001(6) -0.001(6)
C11_2 0.016(5) 0.020(5) 0.022(5) -0.003(5) 0.000(5) -0.001(5)
C12_2 0.019(5) 0.020(5) 0.020(5) -0.003(5) 0.001(5) 0.000(5)
C13_2 0.019(5) 0.022(5) 0.022(5) -0.004(5) 0.003(5) -0.002(5)
C14_2 0.020(6) 0.021(6) 0.022(6) -0.007(6) 0.002(6) -0.003(6)
C15_2 0.020(6) 0.022(6) 0.023(6) -0.006(6) 0.002(6) -0.004(6)
C16_2 0.020(12) 0.021(12) 0.021(12) -0.005(12) 0.002(12) -0.002(12)
N1_2 0.026(5) 0.023(5) 0.023(5) -0.003(5) 0.002(5) -0.001(5)
N2_2 0.022(5) 0.020(5) 0.022(5) -0.003(5) 0.001(5) -0.003(5)
N3_2 0.020(5) 0.021(5) 0.021(5) -0.005(5) 0.002(5) -0.002(5)
N4_2 0.019(5) 0.023(5) 0.022(5) -0.004(5) 0.002(5) -0.002(5)
C1_3 0.015(12) 0.024(12) 0.028(12) 0.002(12) -0.001(12) 0.006(12)
C2_3 0.010(5) 0.024(5) 0.023(5) 0.001(4) 0.000(5) -0.001(5)
C3_3 0.010(6) 0.024(5) 0.023(5) 0.001(5) 0.001(5) -0.001(6)
C4_3 0.011(5) 0.026(5) 0.021(5) 0.001(5) 0.000(5) -0.002(5)
C5_3 0.010(6) 0.021(5) 0.023(5) -0.001(5) -0.003(5) 0.000(6)
C6_3 0.013(5) 0.022(5) 0.026(5) -0.001(5) -0.003(5) -0.001(5)
C7_3 0.012(6) 0.023(6) 0.028(6) 0.000(5) -0.005(6) -0.001(6)
C8_3 0.014(6) 0.024(6) 0.031(6) 0.002(6) -0.005(6) -0.001(6)
C9_3 0.015(6) 0.024(6) 0.031(6) 0.003(6) -0.004(6) -0.003(6)
C10_3 0.016(6) 0.025(6) 0.029(6) 0.002(5) -0.003(6) -0.002(6)
C11_3 0.017(5) 0.025(5) 0.028(5) -0.001(5) -0.002(5) -0.001(5)
C12_3 0.024(6) 0.029(6) 0.030(6) -0.003(5) -0.003(5) 0.002(6)
C13_3 0.034(5) 0.036(5) 0.037(5) -0.006(5) -0.006(5) 0.007(5)
C14_3 0.033(6) 0.033(6) 0.038(6) -0.007(6) -0.006(6) 0.005(6)
C15_3 0.035(6) 0.035(6) 0.038(6) -0.007(6) -0.005(6) 0.006(6)
C16_3 0.036(13) 0.039(13) 0.036(13) -0.005(12) -0.002(12) 0.007(12)
N1_3 0.010(5) 0.025(5) 0.023(5) 0.001(5) 0.000(5) -0.001(5)
N2_3 0.010(5) 0.023(5) 0.023(5) 0.000(5) -0.003(5) -0.001(5)
N3_3 0.029(5) 0.031(5) 0.034(5) -0.006(5) -0.005(5) 0.004(5)
N4_3 0.034(5) 0.036(5) 0.037(5) -0.006(5) -0.007(5) 0.007(5)
C1_4 0.033(7) 0.035(8) 0.055(9) -0.010(7) -0.023(7) -0.001(7)
C2_4 0.032(5) 0.030(5) 0.035(5) -0.008(4) -0.005(4) 0.004(4)
C3_4 0.035(5) 0.040(5) 0.040(5) -0.006(5) -0.010(5) 0.010(5)
C4_4 0.035(5) 0.041(5) 0.039(5) -0.004(5) -0.010(5) 0.010(5)
C5_4 0.024(5) 0.031(5) 0.028(5) -0.004(4) -0.001(4) 0.000(4)
C6_4 0.016(4) 0.024(4) 0.026(4) -0.001(4) -0.001(4) -0.001(4)
C7_4 0.019(5) 0.026(5) 0.029(5) 0.003(4) -0.002(4) -0.003(4)
C8_4 0.015(5) 0.025(5) 0.034(5) 0.005(4) -0.003(4) -0.003(4)
C9_4 0.012(5) 0.023(5) 0.032(5) -0.001(4) -0.006(4) 0.000(4)
C10_4 0.011(5) 0.023(5) 0.029(5) -0.001(4) -0.005(4) 0.000(4)
C11_4 0.009(4) 0.022(4) 0.025(4) -0.001(4) -0.003(4) 0.000(4)
C12_4 0.010(4) 0.019(4) 0.021(4) -0.001(4) -0.006(4) -0.002(4)
C13_4 0.008(4) 0.024(4) 0.022(4) 0.002(4) -0.003(4) -0.001(4)
C14_4 0.009(4) 0.023(4) 0.025(4) 0.001(4) -0.001(4) -0.003(4)
C15_4 0.010(5) 0.025(5) 0.025(4) 0.001(4) 0.002(4) -0.001(5)
C16_4 0.011(6) 0.033(7) 0.025(7) 0.000(6) 0.006(5) -0.001(5)
N1_4 0.036(5) 0.037(5) 0.037(5) -0.007(4) -0.005(4) 0.008(5)
N2_4 0.034(4) 0.034(4) 0.034(4) -0.004(4) -0.003(4) 0.006(4)
N3_4 0.007(4) 0.021(4) 0.022(4) 0.000(3) 0.000(3) 0.000(4)
N4_4 0.012(5) 0.025(4) 0.021(4) 0.001(4) 0.004(4) 0.001(4)

loop_
_atom_type_symbol
_atom_type_description
_atom_type_scat_dispersion_real
_atom_type_scat_dispersion_imag
_atom_type_scat_source
C C 0.0033 0.0016 'International Tables Vol C Tables 4.2.6.8 and 6.1.1.4'
N N 0.0061 0.0033 'International Tables Vol C Tables 4.2.6.8 and 6.1.1.4'
Cu Cu 0.3201 1.2651 'International Tables Vol C Tables 4.2.6.8 and 6.1.1.4'
I I -0.4742 1.8119 'International Tables Vol C Tables 4.2.6.8 and 6.1.1.4'
H H 0.0000 0.0000 'International Tables Vol C Tables 4.2.6.8 and 6.1.1.4'

loop_
_geom_angle_atom_site_label_1
_geom_angle_atom_site_label_2
_geom_angle_atom_site_label_3
_geom_angle
_geom_angle_site_symmetry_1
_geom_angle_site_symmetry_3
_geom_angle_publ_flag
Cu2 Cu1 I1 56.30(6) . . ?
Cu3 Cu1 Cu2 73.50(8) . . ?
Cu3 Cu1 I1 103.91(8) . . ?
Cu3 Cu1 I2 60.62(7) . . ?
Cu3 Cu1 I3 58.91(8) . . ?
I2 Cu1 Cu2 65.31(6) . . ?
I2 Cu1 I1 121.45(7) . . ?
I3 Cu1 Cu2 116.86(9) . . ?
I3 Cu1 I1 96.13(8) . . ?
I3 Cu1 I2 114.18(8) . . ?
N4_1 Cu1 Cu2 126.4(3) . . ?
N4_1 Cu1 Cu3 158.3(4) . . ?
N4_1 Cu1 I1 95.6(4) . . ?
N4_1 Cu1 I2 116.3(4) . . ?
N4_1 Cu1 I3 110.2(3) . . ?
Cu1 Cu2 I2 57.33(6) . . ?
Cu4 Cu2 Cu1 78.08(8) . . ?
Cu4 Cu2 I1 60.86(7) . . ?
Cu4 Cu2 I2 108.56(8) . . ?
Cu4 Cu2 I4 59.26(6) . . ?
I1 Cu2 Cu1 66.36(7) . . ?
I1 Cu2 I2 123.52(8) . . ?
I1 Cu2 I4 113.50(8) . . ?
I4 Cu2 Cu1 123.21(8) . . ?
I4 Cu2 I2 100.79(6) . . ?
N4_4 Cu2 Cu1 124.7(4) . . ?
N4_4 Cu2 Cu4 155.5(5) . . ?
N4_4 Cu2 I1 116.5(3) . . ?
N4_4 Cu2 I2 93.1(4) . . ?
N4_4 Cu2 I4 106.3(4) . . ?
Cu1 Cu3 Cu4 76.50(8) . . ?
Cu1 Cu3 I2 61.50(7) . . ?
Cu1 Cu3 I3 62.39(8) . . ?
I2 Cu3 Cu4 110.14(9) . . ?
I3 Cu3 Cu4 79.52(9) . . ?
I3 Cu3 I2 118.08(9) . . ?
N1_4 Cu3 Cu1 165.5(4) 4_565 . ?
N1_4 Cu3 Cu4 113.8(5) 4_565 . ?
N1_4 Cu3 I2 104.4(4) 4_565 . ?
N1_4 Cu3 I3 127.9(4) 4_565 . ?
Cu2 Cu4 Cu3 72.16(8) . . ?
Cu2 Cu4 I1 60.89(6) . . ?
Cu2 Cu4 I4 62.04(6) . . ?
I1 Cu4 Cu3 106.44(9) . . ?
I4 Cu4 Cu3 80.97(7) . . ?
I4 Cu4 I1 115.96(8) . . ?
N1_1 Cu4 Cu2 172.6(3) 4_565 . ?
N1_1 Cu4 Cu3 112.3(4) 4_565 . ?
N1_1 Cu4 I1 111.8(3) 4_565 . ?
N1_1 Cu4 I4 123.7(3) 4_565 . ?
Cu2 I1 Cu1 57.33(6) . . ?
Cu4 I1 Cu1 72.90(7) . . ?
Cu4 I1 Cu2 58.25(6) . . ?
Cu1 I2 Cu2 57.36(6) . . ?
Cu3 I2 Cu1 57.87(6) . . ?
Cu3 I2 Cu2 69.02(6) . . ?
Cu3 I3 Cu1 58.70(7) . . ?
Cu4 I4 Cu2 58.69(6) . . ?
Cu3A Cu1A Cu2A 77.7(7) . . ?
Cu3A Cu1A I3A 62.3(6) . . ?
Cu3A Cu1A I4A 62.7(7) . . ?
I3A Cu1A Cu2A 111.0(8) . . ?
I4A Cu1A Cu2A 81.6(7) . . ?
I4A Cu1A I3A 118.5(8) . . ?
N1_3 Cu1A Cu2A 115(4) 1_455 . ?
N1_3 Cu1A Cu3A 164(3) 1_455 . ?
N1_3 Cu1A I3A 103(2) 1_455 . ?
N1_3 Cu1A I4A 126(2) 1_455 . ?
Cu4A Cu2A Cu1A 71.0(7) . . ?
Cu4A Cu2A I1A 63.8(7) . . ?
Cu4A Cu2A I2A 61.9(5) . . ?
I1A Cu2A Cu1A 105.6(8) . . ?
I1A Cu2A I2A 118.5(7) . . ?
I2A Cu2A Cu1A 81.9(6) . . ?
N1_2 Cu2A Cu1A 109(2) . . ?
N1_2 Cu2A Cu4A 173.7(19) . . ?
N1_2 Cu2A I1A 110.6(17) . . ?
N1_2 Cu2A I2A 124.4(18) . . ?
Cu1A Cu3A Cu4A 73.3(7) . . ?
Cu1A Cu3A I1A 103.3(7) . . ?
Cu1A Cu3A I3A 61.7(6) . . ?
Cu1A Cu3A I4A 59.6(6) . . ?
Cu4A Cu3A I1A 58.1(6) . . ?
Cu4A Cu3A I3A 65.5(6) . . ?
I3A Cu3A I1A 123.5(6) . . ?
I4A Cu3A Cu4A 118.0(7) . . ?
I4A Cu3A I1A 94.7(7) . . ?
I4A Cu3A I3A 115.2(7) . . ?
N4_2 Cu3A Cu1A 161(3) 4_565 . ?
N4_2 Cu3A Cu4A 123(2) 4_565 . ?
N4_2 Cu3A I1A 95(3) 4_565 . ?
N4_2 Cu3A I3A 112.5(19) 4_565 . ?
N4_2 Cu3A I4A 113.5(19) 4_565 . ?
Cu2A Cu4A Cu3A 79.1(6) . . ?
Cu2A Cu4A I1A 59.1(7) . . ?
Cu2A Cu4A I2A 60.6(5) . . ?
Cu2A Cu4A I3A 110.7(6) . . ?
Cu3A Cu4A I1A 65.9(6) . . ?
Cu3A Cu4A I2A 125.4(7) . . ?
Cu3A Cu4A I3A 57.8(5) . . ?
I1A Cu4A I3A 123.6(7) . . ?
I2A Cu4A I1A 113.2(7) . . ?
I2A Cu4A I3A 102.1(6) . . ?
N4_3 Cu4A Cu2A 155(3) 4_465 . ?
N4_3 Cu4A Cu3A 123(3) 4_465 . ?
N4_3 Cu4A I1A 117(2) 4_465 . ?
N4_3 Cu4A I2A 106(2) 4_465 . ?
N4_3 Cu4A I3A 92(3) 4_465 . ?
Cu2A I1A Cu3A 73.4(7) . . ?
Cu2A I1A Cu4A 57.1(6) . . ?
Cu4A I1A Cu3A 55.9(5) . . ?
Cu2A I2A Cu4A 57.5(5) . . ?
Cu1A I3A Cu3A 56.0(6) . . ?
Cu1A I3A Cu4A 67.3(5) . . ?
Cu3A I3A Cu4A 56.7(5) . . ?
Cu1A I4A Cu3A 57.6(6) . . ?
H1A_1 C1_1 H1B_1 109.5 . . ?
H1A_1 C1_1 H1C_1 109.5 . . ?
H1B_1 C1_1 H1C_1 109.5 . . ?
C2_1 C1_1 H1A_1 109.5 . . ?
C2_1 C1_1 H1B_1 109.5 . . ?
C2_1 C1_1 H1C_1 109.5 . . ?
N1_1 C2_1 C1_1 125.5(11) . . ?
N1_1 C2_1 N2_1 112.2(10) . . ?
N2_1 C2_1 C1_1 122.3(10) . . ?
C4_1 C3_1 H3_1 126.0 . . ?
C4_1 C3_1 N2_1 108.1(10) . . ?
N2_1 C3_1 H3_1 126.0 . . ?
C3_1 C4_1 H4_1 125.4 . . ?
C3_1 C4_1 N1_1 109.2(10) . . ?
N1_1 C4_1 H4_1 125.4 . . ?
H5A_1 C5_1 H5B_1 107.7 . . ?
C6_1 C5_1 H5A_1 108.9 . . ?
C6_1 C5_1 H5B_1 108.9 . . ?
N2_1 C5_1 H5A_1 108.9 . . ?
N2_1 C5_1 H5B_1 108.9 . . ?
N2_1 C5_1 C6_1 113.3(10) . . ?
C7_1 C6_1 C5_1 121.6(10) . . ?
C7_1 C6_1 C11_1 119.3(10) . . ?
C11_1 C6_1 C5_1 119.0(10) . . ?
C6_1 C7_1 H7_1 119.4 . . ?
C8_1 C7_1 C6_1 121.2(11) . . ?
C8_1 C7_1 H7_1 119.4 . . ?
C7_1 C8_1 H8_1 120.0 . . ?
C7_1 C8_1 C9_1 120.0(11) . . ?
C9_1 C8_1 H8_1 120.0 . . ?
C8_1 C9_1 H9_1 120.5 . . ?
C8_1 C9_1 C10_1 119.1(11) . . ?
C10_1 C9_1 H9_1 120.5 . . ?
C9_1 C10_1 H10_1 119.0 . . ?
C11_1 C10_1 C9_1 122.0(11) . . ?
C11_1 C10_1 H10_1 119.0 . . ?
C6_1 C11_1 C12_1 119.3(9) . . ?
C10_1 C11_1 C6_1 118.3(10) . . ?
C10_1 C11_1 C12_1 122.4(10) . . ?
C11_1 C12_1 H12A_1 108.7 . . ?
C11_1 C12_1 H12B_1 108.7 . . ?
H12A_1 C12_1 H12B_1 107.6 . . ?
N3_1 C12_1 C11_1 114.3(9) . . ?
N3_1 C12_1 H12A_1 108.7 . . ?
N3_1 C12_1 H12B_1 108.7 . . ?
N3_1 C13_1 C16_1 122.6(10) . . ?
N4_1 C13_1 C16_1 125.6(10) . . ?
N4_1 C13_1 N3_1 111.8(10) . . ?
C15_1 C14_1 H14_1 127.0 . . ?
C15_1 C14_1 N3_1 106.0(10) . . ?
N3_1 C14_1 H14_1 127.0 . . ?
C14_1 C15_1 H15_1 124.5 . . ?
C14_1 C15_1 N4_1 111.0(11) . . ?
N4_1 C15_1 H15_1 124.5 . . ?
C13_1 C16_1 H16A_1 109.5 . . ?
C13_1 C16_1 H16B_1 109.5 . . ?
C13_1 C16_1 H16C_1 109.5 . . ?
H16A_1 C16_1 H16B_1 109.5 . . ?
H16A_1 C16_1 H16C_1 109.5 . . ?
H16B_1 C16_1 H16C_1 109.5 . . ?
C2_1 N1_1 Cu4 129.6(9) . 4_566 ?
C2_1 N1_1 C4_1 104.7(10) . . ?
C4_1 N1_1 Cu4 125.5(8) . 4_566 ?
C2_1 N2_1 C3_1 105.8(9) . . ?
C2_1 N2_1 C5_1 127.4(10) . . ?
C3_1 N2_1 C5_1 126.6(10) . . ?
C13_1 N3_1 C12_1 126.3(9) . . ?
C13_1 N3_1 C14_1 106.7(9) . . ?
C14_1 N3_1 C12_1 126.7(9) . . ?
C13_1 N4_1 Cu1 131.8(9) . . ?
C13_1 N4_1 C15_1 104.5(9) . . ?
C15_1 N4_1 Cu1 122.2(8) . . ?
H1A_2 C1_2 H1B_2 109.5 . . ?
H1A_2 C1_2 H1C_2 109.5 . . ?
H1B_2 C1_2 H1C_2 109.5 . . ?
C2_2 C1_2 H1A_2 109.5 . . ?
C2_2 C1_2 H1B_2 109.5 . . ?
C2_2 C1_2 H1C_2 109.5 . . ?
N1_2 C2_2 C1_2 124.6(19) . . ?
N1_2 C2_2 N2_2 111.8(15) . . ?
N2_2 C2_2 C1_2 121.2(18) . . ?
C4_2 C3_2 H3_2 126.0 . . ?
C4_2 C3_2 N2_2 108.0(13) . . ?
N2_2 C3_2 H3_2 126.0 . . ?
C3_2 C4_2 H4_2 125.3 . . ?
C3_2 C4_2 N1_2 109.4(14) . . ?
N1_2 C4_2 H4_2 125.3 . . ?
H5A_2 C5_2 H5B_2 107.8 . . ?
C6_2 C5_2 H5A_2 109.0 . . ?
C6_2 C5_2 H5B_2 109.0 . . ?
N2_2 C5_2 H5A_2 109.0 . . ?
N2_2 C5_2 H5B_2 109.0 . . ?
N2_2 C5_2 C6_2 112.9(15) . . ?
C7_2 C6_2 C5_2 120.5(17) . . ?
C7_2 C6_2 C11_2 119.1(15) . . ?
C11_2 C6_2 C5_2 118.1(16) . . ?
C6_2 C7_2 H7_2 119.5 . . ?
C8_2 C7_2 C6_2 121.0(16) . . ?
C8_2 C7_2 H7_2 119.5 . . ?
C7_2 C8_2 H8_2 120.3 . . ?
C7_2 C8_2 C9_2 119.4(17) . . ?
C9_2 C8_2 H8_2 120.3 . . ?
C8_2 C9_2 H9_2 120.5 . . ?
C8_2 C9_2 C10_2 119.0(17) . . ?
C10_2 C9_2 H9_2 120.5 . . ?
C9_2 C10_2 H10_2 119.2 . . ?
C11_2 C10_2 C9_2 121.5(16) . . ?
C11_2 C10_2 H10_2 119.2 . . ?
C6_2 C11_2 C12_2 118.8(14) . . ?
C10_2 C11_2 C6_2 118.5(13) . . ?
C10_2 C11_2 C12_2 122.7(14) . . ?
C11_2 C12_2 H12A_2 108.9 . . ?
C11_2 C12_2 H12B_2 108.9 . . ?
H12A_2 C12_2 H12B_2 107.8 . . ?
N3_2 C12_2 C11_2 113.2(15) . . ?
N3_2 C12_2 H12A_2 108.9 . . ?
N3_2 C12_2 H12B_2 108.9 . . ?
N3_2 C13_2 C16_2 122.3(18) . . ?
N4_2 C13_2 C16_2 125.1(18) . . ?
N4_2 C13_2 N3_2 111.1(13) . . ?
C15_2 C14_2 H14_2 127.2 . . ?
C15_2 C14_2 N3_2 105.7(12) . . ?
N3_2 C14_2 H14_2 127.2 . . ?
C14_2 C15_2 H15_2 124.5 . . ?
C14_2 C15_2 N4_2 111.0(13) . . ?
N4_2 C15_2 H15_2 124.5 . . ?
C13_2 C16_2 H16A_2 109.5 . . ?
C13_2 C16_2 H16B_2 109.5 . . ?
C13_2 C16_2 H16C_2 109.5 . . ?
H16A_2 C16_2 H16B_2 109.5 . . ?
H16A_2 C16_2 H16C_2 109.5 . . ?
H16B_2 C16_2 H16C_2 109.5 . . ?
C2_2 N1_2 Cu2A 129(3) . . ?
C2_2 N1_2 C4_2 103.9(14) . . ?
C4_2 N1_2 Cu2A 126(3) . . ?
C2_2 N2_2 C3_2 105.2(13) . . ?
C2_2 N2_2 C5_2 127.1(16) . . ?
C3_2 N2_2 C5_2 125.3(17) . . ?
C13_2 N3_2 C12_2 125.7(16) . . ?
C13_2 N3_2 C14_2 107.1(12) . . ?
C14_2 N3_2 C12_2 126.1(16) . . ?
C13_2 N4_2 C15_2 104.5(12) . . ?
H1A_3 C1_3 H1B_3 109.5 . . ?
H1A_3 C1_3 H1C_3 109.5 . . ?
H1B_3 C1_3 H1C_3 109.5 . . ?
C2_3 C1_3 H1A_3 109.5 . . ?
C2_3 C1_3 H1B_3 109.5 . . ?
C2_3 C1_3 H1C_3 109.5 . . ?
N1_3 C2_3 C1_3 125.5(18) . . ?
N1_3 C2_3 N2_3 112.2(14) . . ?
N2_3 C2_3 C1_3 121.3(17) . . ?
C4_3 C3_3 H3_3 126.1 . . ?
C4_3 C3_3 N2_3 107.8(14) . . ?
N2_3 C3_3 H3_3 126.1 . . ?
C3_3 C4_3 H4_3 125.3 . . ?
C3_3 C4_3 N1_3 109.4(14) . . ?
N1_3 C4_3 H4_3 125.3 . . ?
H5A_3 C5_3 H5B_3 107.7 . . ?
C6_3 C5_3 H5A_3 108.9 . . ?
C6_3 C5_3 H5B_3 108.9 . . ?
N2_3 C5_3 H5A_3 108.9 . . ?
N2_3 C5_3 H5B_3 108.9 . . ?
N2_3 C5_3 C6_3 113.3(16) . . ?
C7_3 C6_3 C5_3 120.7(17) . . ?
C7_3 C6_3 C11_3 119.0(15) . . ?
C11_3 C6_3 C5_3 118.0(16) . . ?
C6_3 C7_3 H7_3 119.5 . . ?
C8_3 C7_3 C6_3 121.0(15) . . ?
C8_3 C7_3 H7_3 119.5 . . ?
C7_3 C8_3 H8_3 120.3 . . ?
C7_3 C8_3 C9_3 119.4(17) . . ?
C9_3 C8_3 H8_3 120.3 . . ?
C8_3 C9_3 H9_3 120.5 . . ?
C8_3 C9_3 C10_3 118.9(18) . . ?
C10_3 C9_3 H9_3 120.5 . . ?
C9_3 C10_3 H10_3 119.4 . . ?
C11_3 C10_3 C9_3 121.2(15) . . ?
C11_3 C10_3 H10_3 119.4 . . ?
C6_3 C11_3 C12_3 118.7(15) . . ?
C10_3 C11_3 C6_3 118.4(14) . . ?
C10_3 C11_3 C12_3 122.0(17) . . ?
C11_3 C12_3 H12A_3 108.9 . . ?
C11_3 C12_3 H12B_3 108.9 . . ?
H12A_3 C12_3 H12B_3 107.7 . . ?
N3_3 C12_3 C11_3 113.3(16) . . ?
N3_3 C12_3 H12A_3 108.9 . . ?
N3_3 C12_3 H12B_3 108.9 . . ?
N3_3 C13_3 C16_3 122.7(17) . . ?
N4_3 C13_3 C16_3 125.3(18) . . ?
N4_3 C13_3 N3_3 111.0(14) . . ?
C15_3 C14_3 H14_3 127.4 . . ?
C15_3 C14_3 N3_3 105.2(14) . . ?
N3_3 C14_3 H14_3 127.4 . . ?
C14_3 C15_3 H15_3 124.6 . . ?
C14_3 C15_3 N4_3 110.9(14) . . ?
N4_3 C15_3 H15_3 124.6 . . ?
C13_3 C16_3 H16A_3 109.5 . . ?
C13_3 C16_3 H16B_3 109.5 . . ?
C13_3 C16_3 H16C_3 109.5 . . ?
H16A_3 C16_3 H16B_3 109.5 . . ?
H16A_3 C16_3 H16C_3 109.5 . . ?
H16B_3 C16_3 H16C_3 109.5 . . ?
C2_3 N1_3 C4_3 104.3(13) . . ?
C2_3 N2_3 C3_3 105.4(13) . . ?
C2_3 N2_3 C5_3 127.4(17) . . ?
C3_3 N2_3 C5_3 126.2(16) . . ?
C13_3 N3_3 C12_3 126.5(15) . . ?
C13_3 N3_3 C14_3 106.8(12) . . ?
C14_3 N3_3 C12_3 126.5(16) . . ?
C13_3 N4_3 C15_3 104.6(12) . . ?
H1A_4 C1_4 H1B_4 109.5 . . ?
H1A_4 C1_4 H1C_4 109.5 . . ?
H1B_4 C1_4 H1C_4 109.5 . . ?
C2_4 C1_4 H1A_4 109.5 . . ?
C2_4 C1_4 H1B_4 109.5 . . ?
C2_4 C1_4 H1C_4 109.5 . . ?
N1_4 C2_4 C1_4 125.0(12) . . ?
N1_4 C2_4 N2_4 112.9(11) . . ?
N2_4 C2_4 C1_4 121.8(12) . . ?
C4_4 C3_4 H3_4 126.0 . . ?
C4_4 C3_4 N2_4 107.9(11) . . ?
N2_4 C3_4 H3_4 126.0 . . ?
C3_4 C4_4 H4_4 125.0 . . ?
C3_4 C4_4 N1_4 109.9(11) . . ?
N1_4 C4_4 H4_4 125.0 . . ?
H5A_4 C5_4 H5B_4 107.6 . . ?
C6_4 C5_4 H5A_4 108.6 . . ?
C6_4 C5_4 H5B_4 108.6 . . ?
N2_4 C5_4 H5A_4 108.6 . . ?
N2_4 C5_4 H5B_4 108.6 . . ?
N2_4 C5_4 C6_4 114.8(11) . . ?
C7_4 C6_4 C5_4 121.4(10) . . ?
C7_4 C6_4 C11_4 119.4(10) . . ?
C11_4 C6_4 C5_4 119.2(10) . . ?
C6_4 C7_4 H7_4 119.5 . . ?
C8_4 C7_4 C6_4 121.0(11) . . ?
C8_4 C7_4 H7_4 119.5 . . ?
C7_4 C8_4 H8_4 120.0 . . ?
C7_4 C8_4 C9_4 120.0(12) . . ?
C9_4 C8_4 H8_4 120.0 . . ?
C8_4 C9_4 H9_4 120.3 . . ?
C8_4 C9_4 C10_4 119.5(11) . . ?
C10_4 C9_4 H9_4 120.3 . . ?
C9_4 C10_4 H10_4 119.4 . . ?
C11_4 C10_4 C9_4 121.2(11) . . ?
C11_4 C10_4 H10_4 119.4 . . ?
C6_4 C11_4 C12_4 119.2(10) . . ?
C10_4 C11_4 C6_4 118.7(10) . . ?
C10_4 C11_4 C12_4 122.1(10) . . ?
C11_4 C12_4 H12A_4 109.0 . . ?
C11_4 C12_4 H12B_4 109.0 . . ?
H12A_4 C12_4 H12B_4 107.8 . . ?
N3_4 C12_4 C11_4 113.0(9) . . ?
N3_4 C12_4 H12A_4 109.0 . . ?
N3_4 C12_4 H12B_4 109.0 . . ?
N3_4 C13_4 C16_4 123.1(10) . . ?
N4_4 C13_4 C16_4 125.8(10) . . ?
N4_4 C13_4 N3_4 111.1(9) . . ?
C15_4 C14_4 H14_4 127.3 . . ?
C15_4 C14_4 N3_4 105.4(9) . . ?
N3_4 C14_4 H14_4 127.3 . . ?
C14_4 C15_4 H15_4 124.4 . . ?
C14_4 C15_4 N4_4 111.2(10) . . ?
N4_4 C15_4 H15_4 124.4 . . ?
C13_4 C16_4 H16A_4 109.5 . . ?
C13_4 C16_4 H16B_4 109.5 . . ?
C13_4 C16_4 H16C_4 109.5 . . ?
H16A_4 C16_4 H16B_4 109.5 . . ?
H16A_4 C16_4 H16C_4 109.5 . . ?
H16B_4 C16_4 H16C_4 109.5 . . ?
C2_4 N1_4 Cu3 129.7(9) . 4_566 ?
C2_4 N1_4 C4_4 103.7(11) . . ?
C4_4 N1_4 Cu3 126.4(9) . 4_566 ?
C2_4 N2_4 C3_4 105.3(10) . . ?
C2_4 N2_4 C5_4 128.8(11) . . ?
C3_4 N2_4 C5_4 125.3(11) . . ?
C13_4 N3_4 C12_4 125.5(9) . . ?
C13_4 N3_4 C14_4 107.6(9) . . ?
C14_4 N3_4 C12_4 126.6(9) . . ?
C13_4 N4_4 Cu2 131.1(8) . . ?
C13_4 N4_4 C15_4 104.7(9) . . ?
C15_4 N4_4 Cu2 124.0(8) . . ?

loop_
_geom_bond_atom_site_label_1
_geom_bond_atom_site_label_2
_geom_bond_distance
_geom_bond_site_symmetry_2
_geom_bond_publ_flag
Cu1 Cu2 2.655(2) . ?
Cu1 Cu3 2.557(3) . ?
Cu1 I1 2.889(3) . ?
Cu1 I2 2.654(2) . ?
Cu1 I3 2.652(3) . ?
Cu1 N4_1 1.994(10) . ?
Cu2 Cu4 2.553(2) . ?
Cu2 I1 2.624(2) . ?
Cu2 I2 2.864(2) . ?
Cu2 I4 2.6398(19) . ?
Cu2 N4_4 2.004(11) . ?
Cu3 Cu4 2.738(3) . ?
Cu3 I2 2.631(2) . ?
Cu3 I3 2.563(3) . ?
Cu3 N1_4 1.973(12) 4_565 ?
Cu4 I1 2.623(2) . ?
Cu4 I4 2.569(2) . ?
Cu4 N1_1 1.971(11) 4_565 ?
Cu1A Cu2A 2.76(2) . ?
Cu1A Cu3A 2.51(3) . ?
Cu1A I3A 2.67(2) . ?
Cu1A I4A 2.56(2) . ?
Cu1A N1_3 1.84(5) 1_455 ?
Cu2A Cu4A 2.54(2) . ?
Cu2A I1A 2.60(3) . ?
Cu2A I2A 2.623(18) . ?
Cu2A N1_2 2.02(4) . ?
Cu3A Cu4A 2.649(19) . ?
Cu3A I1A 2.92(2) . ?
Cu3A I3A 2.68(2) . ?
Cu3A I4A 2.641(19) . ?
Cu3A N4_2 1.93(4) 4_565 ?
Cu4A I1A 2.72(2) . ?
Cu4A I2A 2.658(17) . ?
Cu4A I3A 2.885(19) . ?
Cu4A N4_3 2.11(4) 4_465 ?
C1_1 H1A_1 0.9800 . ?
C1_1 H1B_1 0.9800 . ?
C1_1 H1C_1 0.9800 . ?
C1_1 C2_1 1.494(15) . ?
C2_1 N1_1 1.323(14) . ?
C2_1 N2_1 1.336(14) . ?
C3_1 H3_1 0.9500 . ?
C3_1 C4_1 1.316(16) . ?
C3_1 N2_1 1.383(14) . ?
C4_1 H4_1 0.9500 . ?
C4_1 N1_1 1.400(15) . ?
C5_1 H5A_1 0.9900 . ?
C5_1 H5B_1 0.9900 . ?
C5_1 C6_1 1.512(14) . ?
C5_1 N2_1 1.455(13) . ?
C6_1 C7_1 1.397(15) . ?
C6_1 C11_1 1.415(14) . ?
C7_1 H7_1 0.9500 . ?
C7_1 C8_1 1.375(16) . ?
C8_1 H8_1 0.9500 . ?
C8_1 C9_1 1.389(15) . ?
C9_1 H9_1 0.9500 . ?
C9_1 C10_1 1.393(15) . ?
C10_1 H10_1 0.9500 . ?
C10_1 C11_1 1.382(14) . ?
C11_1 C12_1 1.505(14) . ?
C12_1 H12A_1 0.9900 . ?
C12_1 H12B_1 0.9900 . ?
C12_1 N3_1 1.457(13) . ?
C13_1 C16_1 1.504(14) . ?
C13_1 N3_1 1.343(13) . ?
C13_1 N4_1 1.315(14) . ?
C14_1 H14_1 0.9500 . ?
C14_1 C15_1 1.313(16) . ?
C14_1 N3_1 1.402(13) . ?
C15_1 H15_1 0.9500 . ?
C15_1 N4_1 1.402(14) . ?
C16_1 H16A_1 0.9800 . ?
C16_1 H16B_1 0.9800 . ?
C16_1 H16C_1 0.9800 . ?
C1_2 H1A_2 0.9800 . ?
C1_2 H1B_2 0.9800 . ?
C1_2 H1C_2 0.9800 . ?
C1_2 C2_2 1.500(17) . ?
C2_2 N1_2 1.325(16) . ?
C2_2 N2_2 1.337(16) . ?
C3_2 H3_2 0.9500 . ?
C3_2 C4_2 1.312(18) . ?
C3_2 N2_2 1.387(16) . ?
C4_2 H4_2 0.9500 . ?
C4_2 N1_2 1.401(17) . ?
C5_2 H5A_2 0.9900 . ?
C5_2 H5B_2 0.9900 . ?
C5_2 C6_2 1.513(16) . ?
C5_2 N2_2 1.455(15) . ?
C6_2 C7_2 1.397(17) . ?
C6_2 C11_2 1.415(15) . ?
C7_2 H7_2 0.9500 . ?
C7_2 C8_2 1.375(17) . ?
C8_2 H8_2 0.9500 . ?
C8_2 C9_2 1.389(17) . ?
C9_2 H9_2 0.9500 . ?
C9_2 C10_2 1.395(17) . ?
C10_2 H10_2 0.9500 . ?
C10_2 C11_2 1.382(16) . ?
C11_2 C12_2 1.507(15) . ?
C12_2 H12A_2 0.9900 . ?
C12_2 H12B_2 0.9900 . ?
C12_2 N3_2 1.458(14) . ?
C13_2 C16_2 1.506(16) . ?
C13_2 N3_2 1.345(15) . ?
C13_2 N4_2 1.319(16) . ?
C14_2 H14_2 0.9500 . ?
C14_2 C15_2 1.314(17) . ?
C14_2 N3_2 1.400(15) . ?
C15_2 H15_2 0.9500 . ?
C15_2 N4_2 1.402(15) . ?
C16_2 H16A_2 0.9800 . ?
C16_2 H16B_2 0.9800 . ?
C16_2 H16C_2 0.9800 . ?
C1_3 H1A_3 0.9800 . ?
C1_3 H1B_3 0.9800 . ?
C1_3 H1C_3 0.9800 . ?
C1_3 C2_3 1.498(17) . ?
C2_3 N1_3 1.324(16) . ?
C2_3 N2_3 1.336(16) . ?
C3_3 H3_3 0.9500 . ?
C3_3 C4_3 1.313(18) . ?
C3_3 N2_3 1.385(16) . ?
C4_3 H4_3 0.9500 . ?
C4_3 N1_3 1.401(17) . ?
C5_3 H5A_3 0.9900 . ?
C5_3 H5B_3 0.9900 . ?
C5_3 C6_3 1.512(16) . ?
C5_3 N2_3 1.453(15) . ?
C6_3 C7_3 1.397(17) . ?
C6_3 C11_3 1.416(15) . ?
C7_3 H7_3 0.9500 . ?
C7_3 C8_3 1.375(17) . ?
C8_3 H8_3 0.9500 . ?
C8_3 C9_3 1.389(17) . ?
C9_3 H9_3 0.9500 . ?
C9_3 C10_3 1.395(17) . ?
C10_3 H10_3 0.9500 . ?
C10_3 C11_3 1.383(16) . ?
C11_3 C12_3 1.507(16) . ?
C12_3 H12A_3 0.9900 . ?
C12_3 H12B_3 0.9900 . ?
C12_3 N3_3 1.455(14) . ?
C13_3 C16_3 1.506(16) . ?
C13_3 N3_3 1.345(15) . ?
C13_3 N4_3 1.318(16) . ?
C14_3 H14_3 0.9500 . ?
C14_3 C15_3 1.314(17) . ?
C14_3 N3_3 1.401(15) . ?
C15_3 H15_3 0.9500 . ?
C15_3 N4_3 1.403(15) . ?
C16_3 H16A_3 0.9800 . ?
C16_3 H16B_3 0.9800 . ?
C16_3 H16C_3 0.9800 . ?
C1_4 H1A_4 0.9800 . ?
C1_4 H1B_4 0.9800 . ?
C1_4 H1C_4 0.9800 . ?
C1_4 C2_4 1.501(15) . ?
C2_4 N1_4 1.323(15) . ?
C2_4 N2_4 1.333(15) . ?
C3_4 H3_4 0.9500 . ?
C3_4 C4_4 1.309(17) . ?
C3_4 N2_4 1.387(14) . ?
C4_4 H4_4 0.9500 . ?
C4_4 N1_4 1.401(15) . ?
C5_4 H5A_4 0.9900 . ?
C5_4 H5B_4 0.9900 . ?
C5_4 C6_4 1.506(15) . ?
C5_4 N2_4 1.450(14) . ?
C6_4 C7_4 1.394(15) . ?
C6_4 C11_4 1.413(14) . ?
C7_4 H7_4 0.9500 . ?
C7_4 C8_4 1.374(16) . ?
C8_4 H8_4 0.9500 . ?
C8_4 C9_4 1.388(15) . ?
C9_4 H9_4 0.9500 . ?
C9_4 C10_4 1.394(15) . ?
C10_4 H10_4 0.9500 . ?
C10_4 C11_4 1.383(14) . ?
C11_4 C12_4 1.506(14) . ?
C12_4 H12A_4 0.9900 . ?
C12_4 H12B_4 0.9900 . ?
C12_4 N3_4 1.459(13) . ?
C13_4 C16_4 1.505(14) . ?
C13_4 N3_4 1.344(13) . ?
C13_4 N4_4 1.317(14) . ?
C14_4 H14_4 0.9500 . ?
C14_4 C15_4 1.316(15) . ?
C14_4 N3_4 1.397(13) . ?
C15_4 H15_4 0.9500 . ?
C15_4 N4_4 1.401(13) . ?
C16_4 H16A_4 0.9800 . ?
C16_4 H16B_4 0.9800 . ?
C16_4 H16C_4 0.9800 . ?

loop_
_twin_individual_id
_twin_individual_mass_fraction_refined
1 0.9936(5)
2 0.0064(5)
